data_4317427
loop_
_publ_author_name
'Xian-He Bu'
'Wei Chen'
'Miao Du'
'Kumar Biradha'
'Wen-Zhen Wang'
'Ruo-Hua Zhang'

_publ_section_title
;
 Chiral Noninterpenetrated (10,3)-a Net in the Crystal Structure of Ag(I)
 and Bisthioether
;
_journal_name_full 'Inorganic Chemistry'
_journal_page_first 437
_journal_page_last 439
_journal_paper_doi 10.1021/ic0107734
_journal_volume 41
_journal_year 2002
_chemical_formula_sum 'C23 H45 N3 O5 S8 Yb'
_chemical_formula_weight 873.14
_chemical_name_systematic
;
   ?
;
_space_group_IT_number 2
_symmetry_cell_setting triclinic
_symmetry_space_group_name_Hall '-P 1'
_symmetry_space_group_name_H-M 'P -1'
_atom_sites_solution_hydrogens geom
_atom_sites_solution_primary direct
_atom_sites_solution_secondary difmap
_audit_creation_method SHELXL-97
_cell_angle_alpha 97.0230(10)
_cell_angle_beta 95.5590(10)
_cell_angle_gamma 96.9410(10)
_cell_formula_units_Z 2
_cell_length_a 8.9752(6)
_cell_length_b 12.4973(8)
_cell_length_c 17.1536(10)
_cell_measurement_temperature 298(2)
_cell_volume 1883.4(2)
_computing_cell_refinement 'Bruker SMART'
_computing_data_collection 'Bruker SMART'
_computing_data_reduction 'Bruker SHELXTL'
_computing_molecular_graphics 'Bruker SHELXTL'
_computing_publication_material 'Bruker SHELXTL'
_computing_structure_refinement 'SHELXL-97 (Sheldrick, 1997)'
_computing_structure_solution 'SHELXS-97 (Sheldrick, 1990)'
_diffrn_ambient_temperature 298(2)
_diffrn_measured_fraction_theta_full 0.992
_diffrn_measured_fraction_theta_max 0.992
_diffrn_measurement_device_type 'CCD area detector'
_diffrn_measurement_method 'phi and omega scans'
_diffrn_radiation_monochromator graphite
_diffrn_radiation_source 'fine-focus sealed tube'
_diffrn_radiation_type MoK\a
_diffrn_radiation_wavelength 0.71073
_diffrn_reflns_av_R_equivalents 0.0208
_diffrn_reflns_av_sigmaI/netI 0.0340
_diffrn_reflns_limit_h_max 8
_diffrn_reflns_limit_h_min -10
_diffrn_reflns_limit_k_max 14
_diffrn_reflns_limit_k_min -14
_diffrn_reflns_limit_l_max 15
_diffrn_reflns_limit_l_min -20
_diffrn_reflns_number 7910
_diffrn_reflns_theta_full 25.03
_diffrn_reflns_theta_max 25.03
_diffrn_reflns_theta_min 1.66
_exptl_absorpt_coefficient_mu 2.960
_exptl_absorpt_correction_type none
_exptl_crystal_density_diffrn 1.540
_exptl_crystal_density_method 'not measured'
_exptl_crystal_F_000 884
_exptl_crystal_size_max 0.20
_exptl_crystal_size_mid 0.15
_exptl_crystal_size_min 0.05
_refine_diff_density_max 0.977
_refine_diff_density_min -0.724
_refine_diff_density_rms 0.103
_refine_ls_extinction_method none
_refine_ls_goodness_of_fit_ref 1.042
_refine_ls_hydrogen_treatment mixed
_refine_ls_matrix_type full
_refine_ls_number_parameters 361
_refine_ls_number_reflns 6605
_refine_ls_number_restraints 0
_refine_ls_restrained_S_all 1.042
_refine_ls_R_factor_all 0.0405
_refine_ls_R_factor_gt 0.0339
_refine_ls_shift/su_max 0.602
_refine_ls_shift/su_mean 0.024
_refine_ls_structure_factor_coef Fsqd
_refine_ls_weighting_details 'calc w=1/[\s^2^(Fo^2^)+(0.0563P)^2^+0.3891P] where P=(Fo^2^+2Fc^2^)/3'
_refine_ls_weighting_scheme calc
_refine_ls_wR_factor_gt 0.0853
_refine_ls_wR_factor_ref 0.0896
_reflns_number_gt 5835
_reflns_number_total 6605
_reflns_threshold_expression >2sigma(I)
_cod_data_source_file ic0107734_2.cif
_cod_data_source_block complex2(yb)
_cod_depositor_comments
;
The following automatic conversions were performed:

'_symmetry_cell_setting' value 'Triclinic' changed to 'triclinic'
according to the built-in table from CIF Core dictionary named
'cif_core.dic' version 2.4.1 from 2010-06-29.

Automatic conversion script
Id: cif_fix_values 1646 2011-03-28 12:23:43Z adriana 
;
_cod_database_code 4317427

loop_
_symmetry_equiv_pos_as_xyz
'x, y, z'
'-x, -y, -z'

loop_
_atom_site_label
_atom_site_type_symbol
_atom_site_fract_x
_atom_site_fract_y
_atom_site_fract_z
_atom_site_U_iso_or_equiv
_atom_site_adp_type
_atom_site_occupancy
_atom_site_symmetry_multiplicity
_atom_site_calc_flag
_atom_site_refinement_flags
_atom_site_disorder_assembly
_atom_site_disorder_group
Yb1 Yb 0.67232(2) 0.975518(16) 0.755252(10) 0.03277(8) Uani 1 1 d . . .
C1 C 0.4553(6) 1.1717(4) 0.8357(3) 0.0469(12) Uani 1 1 d . . .
N1 N 0.5270(5) 1.1143(4) 0.8017(3) 0.0514(11) Uani 1 1 d . . .
O1 O 0.5343(4) 0.9004(3) 0.84552(18) 0.0454(8) Uani 1 1 d . . .
S1 S 0.56248(14) 0.86177(11) 0.92532(7) 0.0418(3) Uani 1 1 d . . .
C2 C 0.7653(6) 0.8147(5) 0.5860(3) 0.0538(14) Uani 1 1 d . . .
N2 N 0.7247(5) 0.8628(4) 0.6394(3) 0.0538(11) Uani 1 1 d . . .
O2 O 0.4341(3) 0.9007(3) 0.68766(18) 0.0427(8) Uani 1 1 d . . .
S2 S 0.29698(14) 0.84405(11) 0.71842(7) 0.0451(3) Uani 1 1 d . . .
C3 C 0.8923(6) 0.7731(4) 0.8092(3) 0.0460(12) Uani 1 1 d . . .
N3 N 0.8153(5) 0.8391(4) 0.7990(3) 0.0545(11) Uani 1 1 d . . .
O3 O 0.6419(4) 1.0833(3) 0.65330(18) 0.0429(8) Uani 1 1 d . . .
S3 S 0.51145(13) 1.11867(11) 0.60553(7) 0.0426(3) Uani 1 1 d . . .
C4 C 0.4575(6) 0.9438(4) 0.9881(3) 0.0478(12) Uani 1 1 d . . .
H4A H 0.3598 0.9485 0.9602 0.057 Uiso 1 1 calc R . .
H4B H 0.4409 0.9098 1.0350 0.057 Uiso 1 1 calc R . .
O4 O 0.9064(4) 1.0589(3) 0.73372(19) 0.0450(8) Uani 1 1 d . . .
S4 S 0.97948(14) 1.07641(12) 0.65942(8) 0.0489(3) Uani 1 1 d . . .
C5 C 0.4386(7) 0.7359(5) 0.9159(3) 0.0613(15) Uani 1 1 d . . .
H5A H 0.4290 0.7149 0.9680 0.074 Uiso 1 1 calc R . .
H5B H 0.3391 0.7460 0.8928 0.074 Uiso 1 1 calc R . .
O5 O 0.7979(4) 1.0567(3) 0.88093(19) 0.0489(9) Uani 1 1 d . . .
S5 S 0.96243(15) 1.10056(14) 0.90673(8) 0.0604(4) Uani 1 1 d . . .
C6 C 0.4961(12) 0.6469(6) 0.8653(5) 0.100(3) Uani 1 1 d . . .
H6A H 0.4523 0.6482 0.8115 0.120 Uiso 1 1 calc R . .
H6B H 0.6040 0.6680 0.8665 0.120 Uiso 1 1 calc R . .
S6 S 0.3537(2) 1.24827(18) 0.88517(11) 0.0895(6) Uani 1 1 d . . .
C7 C 0.480(4) 0.5587(13) 0.8760(11) 0.46(3) Uani 1 1 d . . .
H7A H 0.5277 0.5159 0.8379 0.683 Uiso 1 1 calc R . .
H7B H 0.3740 0.5324 0.8709 0.683 Uiso 1 1 calc R . .
H7C H 0.5245 0.5532 0.9283 0.683 Uiso 1 1 calc R . .
S7 S 0.8233(3) 0.7488(3) 0.50980(13) 0.1234(11) Uani 1 1 d . . .
C8 C 0.1646(6) 0.9420(5) 0.7244(4) 0.0606(15) Uani 1 1 d . . .
H8A H 0.0770 0.9105 0.7468 0.073 Uiso 1 1 calc R . .
H8B H 0.2113 1.0054 0.7607 0.073 Uiso 1 1 calc R . .
S8 S 1.0053(2) 0.68428(15) 0.82391(12) 0.0814(5) Uani 1 1 d . . .
C9 C 0.2074(7) 0.7475(5) 0.6367(4) 0.0730(18) Uani 1 1 d . . .
H9A H 0.1073 0.7194 0.6478 0.088 Uiso 1 1 calc R . .
H9B H 0.1964 0.7834 0.5899 0.088 Uiso 1 1 calc R . .
C10 C 0.2955(11) 0.6567(6) 0.6215(5) 0.101(3) Uani 1 1 d . . .
H10A H 0.3083 0.6216 0.6687 0.121 Uiso 1 1 calc R . .
H10B H 0.3949 0.6846 0.6092 0.121 Uiso 1 1 calc R . .
C11 C 0.2163(13) 0.5732(7) 0.5525(6) 0.128(4) Uani 1 1 d . . .
H11A H 0.2757 0.5148 0.5438 0.192 Uiso 1 1 calc R . .
H11B H 0.2050 0.6076 0.5057 0.192 Uiso 1 1 calc R . .
H11C H 0.1185 0.5447 0.5650 0.192 Uiso 1 1 calc R . .
C12 C 0.5265(7) 1.0610(4) 0.5057(3) 0.0526(13) Uani 1 1 d . . .
H12A H 0.4653 1.0956 0.4691 0.063 Uiso 1 1 calc R . .
H12B H 0.6307 1.0740 0.4947 0.063 Uiso 1 1 calc R . .
C13 C 0.5734(7) 1.2586(4) 0.5950(3) 0.0579(14) Uani 1 1 d . . .
H13A H 0.6736 1.2646 0.5779 0.069 Uiso 1 1 calc R . .
H13B H 0.5055 1.2819 0.5548 0.069 Uiso 1 1 calc R . .
C14 C 0.5766(9) 1.3323(5) 0.6732(4) 0.0777(19) Uani 1 1 d . . .
H14A H 0.6414 1.3073 0.7138 0.093 Uiso 1 1 calc R . .
H14B H 0.4756 1.3284 0.6893 0.093 Uiso 1 1 calc R . .
C15 C 0.6348(13) 1.4502(6) 0.6653(6) 0.119(3) Uani 1 1 d . . .
H15A H 0.6355 1.4951 0.7149 0.178 Uiso 1 1 calc R . .
H15B H 0.5699 1.4753 0.6255 0.178 Uiso 1 1 calc R . .
H15C H 0.7355 1.4543 0.6504 0.178 Uiso 1 1 calc R . .
C16 C 1.1114(7) 0.9787(5) 0.6471(4) 0.0624(16) Uani 1 1 d . . .
H16A H 1.0634 0.9160 0.6105 0.075 Uiso 1 1 calc R . .
H16B H 1.1980 1.0112 0.6245 0.075 Uiso 1 1 calc R . .
C17 C 1.1035(6) 1.2013(5) 0.6876(4) 0.0613(15) Uani 1 1 d . . .
H17A H 1.1513 1.2034 0.7411 0.074 Uiso 1 1 calc R . .
H17B H 1.1821 1.2057 0.6527 0.074 Uiso 1 1 calc R . .
C18 C 1.0170(9) 1.2963(6) 0.6834(5) 0.081(2) Uani 1 1 d . . .
H18A H 0.9328 1.2880 0.7147 0.097 Uiso 1 1 calc R . .
H18B H 0.9762 1.2971 0.6291 0.097 Uiso 1 1 calc R . .
C19 C 1.1149(13) 1.4026(7) 0.7134(7) 0.133(4) Uani 1 1 d . . .
H19A H 1.0559 1.4613 0.7100 0.199 Uiso 1 1 calc R . .
H19B H 1.1971 1.4117 0.6820 0.199 Uiso 1 1 calc R . .
H19C H 1.1540 1.4025 0.7675 0.199 Uiso 1 1 calc R . .
C20 C 1.0010(7) 1.0596(5) 1.0035(4) 0.0715(19) Uani 1 1 d . . .
H20A H 1.0991 1.0955 1.0281 0.086 Uiso 1 1 calc R . .
H20B H 0.9254 1.0813 1.0367 0.086 Uiso 1 1 calc R . .
C21 C 0.9580(13) 1.2412(8) 0.9425(7) 0.129(4) Uani 1 1 d . . .
H21A H 0.9100 1.2443 0.9909 0.154 Uiso 1 1 calc R . .
H21B H 1.0615 1.2757 0.9564 0.154 Uiso 1 1 calc R . .
C22 C 0.890(2) 1.2992(11) 0.8956(12) 0.261(11) Uani 1 1 d . . .
H22A H 0.7934 1.2565 0.8751 0.313 Uiso 1 1 calc R . .
H22B H 0.9482 1.3028 0.8510 0.313 Uiso 1 1 calc R . .
C23 C 0.858(2) 1.4098(11) 0.9189(10) 0.229(8) Uani 1 1 d . . .
H23A H 0.8189 1.4389 0.8731 0.344 Uiso 1 1 calc R . .
H23B H 0.9493 1.4545 0.9429 0.344 Uiso 1 1 calc R . .
H23C H 0.7846 1.4085 0.9561 0.344 Uiso 1 1 calc R . .

loop_
_atom_site_aniso_label
_atom_site_aniso_U_11
_atom_site_aniso_U_22
_atom_site_aniso_U_33
_atom_site_aniso_U_23
_atom_site_aniso_U_13
_atom_site_aniso_U_12
Yb1 0.02794(11) 0.04636(13) 0.02467(12) 0.00597(8) 0.00288(7) 0.00654(8)
C1 0.044(3) 0.059(3) 0.038(3) 0.008(2) -0.003(2) 0.011(2)
N1 0.055(3) 0.059(3) 0.041(2) 0.003(2) 0.003(2) 0.017(2)
O1 0.0407(19) 0.069(2) 0.0250(16) 0.0117(15) 0.0026(14) -0.0018(16)
S1 0.0387(6) 0.0589(8) 0.0297(6) 0.0103(5) 0.0043(5) 0.0089(5)
C2 0.043(3) 0.077(4) 0.038(3) -0.002(3) -0.005(2) 0.014(3)
N2 0.048(3) 0.070(3) 0.042(3) -0.004(2) 0.002(2) 0.014(2)
O2 0.0330(17) 0.058(2) 0.0344(18) 0.0049(15) 0.0006(14) 0.0006(15)
S2 0.0336(6) 0.0598(8) 0.0409(7) 0.0123(6) 0.0002(5) -0.0008(5)
C3 0.047(3) 0.055(3) 0.037(3) 0.009(2) 0.006(2) 0.007(2)
N3 0.057(3) 0.065(3) 0.049(3) 0.015(2) 0.016(2) 0.021(2)
O3 0.0391(18) 0.059(2) 0.0326(17) 0.0178(15) -0.0007(14) 0.0087(15)
S3 0.0341(6) 0.0551(7) 0.0395(7) 0.0125(5) -0.0007(5) 0.0068(5)
C4 0.047(3) 0.066(3) 0.032(3) 0.009(2) 0.012(2) 0.007(2)
O4 0.0327(17) 0.070(2) 0.0331(18) 0.0150(16) 0.0053(14) -0.0001(16)
S4 0.0371(7) 0.0727(9) 0.0400(7) 0.0158(6) 0.0106(5) 0.0071(6)
C5 0.075(4) 0.059(4) 0.050(3) 0.017(3) 0.005(3) 0.001(3)
O5 0.0332(18) 0.076(2) 0.0323(18) 0.0007(16) -0.0044(14) 0.0008(16)
S5 0.0369(7) 0.0948(11) 0.0423(8) -0.0006(7) -0.0035(6) -0.0042(7)
C6 0.152(8) 0.053(4) 0.099(6) 0.003(4) 0.037(6) 0.015(5)
S6 0.0895(13) 0.1173(16) 0.0647(11) -0.0147(10) 0.0019(10) 0.0588(12)
C7 1.09(7) 0.181(16) 0.24(2) 0.115(15) 0.36(3) 0.34(3)
S7 0.0875(14) 0.199(3) 0.0681(13) -0.0658(15) -0.0032(11) 0.0507(16)
C8 0.042(3) 0.091(4) 0.051(3) 0.013(3) 0.008(2) 0.010(3)
S8 0.0837(12) 0.0721(11) 0.0984(14) 0.0234(10) 0.0091(10) 0.0395(10)
C9 0.062(4) 0.074(4) 0.071(4) -0.001(3) -0.004(3) -0.018(3)
C10 0.127(7) 0.063(5) 0.102(6) -0.006(4) -0.003(5) 0.005(5)
C11 0.190(11) 0.077(6) 0.102(7) -0.009(5) -0.002(7) -0.009(6)
C12 0.056(3) 0.065(3) 0.036(3) 0.014(2) -0.003(2) 0.002(3)
C13 0.061(4) 0.059(3) 0.056(3) 0.022(3) -0.001(3) 0.011(3)
C14 0.084(5) 0.062(4) 0.086(5) -0.001(3) 0.009(4) 0.014(3)
C15 0.164(10) 0.068(5) 0.121(8) 0.000(5) 0.023(7) 0.008(5)
C16 0.049(3) 0.085(4) 0.060(4) 0.021(3) 0.016(3) 0.017(3)
C17 0.048(3) 0.076(4) 0.065(4) 0.026(3) 0.018(3) 0.002(3)
C18 0.085(5) 0.078(5) 0.088(5) 0.024(4) 0.029(4) 0.017(4)
C19 0.162(10) 0.073(6) 0.169(10) 0.024(6) 0.048(8) 0.008(6)
C20 0.048(3) 0.115(5) 0.045(3) -0.006(4) -0.013(3) 0.014(4)
C21 0.133(9) 0.092(7) 0.137(9) 0.011(6) -0.040(7) -0.032(6)
C22 0.29(2) 0.095(11) 0.35(3) -0.023(13) -0.10(2) -0.007(12)
C23 0.30(2) 0.101(10) 0.28(2) 0.025(11) 0.014(17) 0.026(11)

loop_
_atom_type_symbol
_atom_type_description
_atom_type_scat_dispersion_real
_atom_type_scat_dispersion_imag
_atom_type_scat_source
C C 0.0033 0.0016 'International Tables Vol C Tables 4.2.6.8 and 6.1.1.4'
H H 0.0000 0.0000 'International Tables Vol C Tables 4.2.6.8 and 6.1.1.4'
N N 0.0061 0.0033 'International Tables Vol C Tables 4.2.6.8 and 6.1.1.4'
O O 0.0106 0.0060 'International Tables Vol C Tables 4.2.6.8 and 6.1.1.4'
Yb Yb -0.3850 5.5486 'International Tables Vol C Tables 4.2.6.8 and 6.1.1.4'
S S 0.1246 0.1234 'International Tables Vol C Tables 4.2.6.8 and 6.1.1.4'

loop_
_geom_angle_atom_site_label_1
_geom_angle_atom_site_label_2
_geom_angle_atom_site_label_3
_geom_angle
_geom_angle_site_symmetry_1
_geom_angle_site_symmetry_3
_geom_angle_publ_flag
O1 Yb1 O4 145.23(11) . . ?
O1 Yb1 O3 139.36(12) . . ?
O4 Yb1 O3 70.67(11) . . ?
O1 Yb1 O2 73.07(11) . . ?
O4 Yb1 O2 141.45(11) . . ?
O3 Yb1 O2 76.78(11) . . ?
O1 Yb1 O5 74.99(12) . . ?
O4 Yb1 O5 73.08(12) . . ?
O3 Yb1 O5 119.46(12) . . ?
O2 Yb1 O5 143.38(11) . . ?
O1 Yb1 N1 75.38(14) . . ?
O4 Yb1 N1 108.22(15) . . ?
O3 Yb1 N1 73.44(13) . . ?
O2 Yb1 N1 80.85(14) . . ?
O5 Yb1 N1 74.12(13) . . ?
O1 Yb1 N3 75.63(14) . . ?
O4 Yb1 N3 83.45(14) . . ?
O3 Yb1 N3 142.43(13) . . ?
O2 Yb1 N3 112.53(15) . . ?
O5 Yb1 N3 75.69(15) . . ?
N1 Yb1 N3 142.43(15) . . ?
O1 Yb1 N2 120.03(15) . . ?
O4 Yb1 N2 77.95(14) . . ?
O3 Yb1 N2 75.87(14) . . ?
O2 Yb1 N2 74.50(13) . . ?
O5 Yb1 N2 138.74(14) . . ?
N1 Yb1 N2 144.18(15) . . ?
N3 Yb1 N2 72.34(15) . . ?
N1 C1 S6 177.8(5) . . ?
C1 N1 Yb1 167.9(4) . . ?
S1 O1 Yb1 138.2(2) . . ?
O1 S1 C5 103.7(2) . . ?
O1 S1 C4 103.6(2) . . ?
C5 S1 C4 98.0(3) . . ?
N2 C2 S7 178.9(6) . . ?
C2 N2 Yb1 172.6(5) . . ?
S2 O2 Yb1 129.81(18) . . ?
O2 S2 C9 104.6(3) . . ?
O2 S2 C8 105.5(2) . . ?
C9 S2 C8 101.6(3) . . ?
N3 C3 S8 177.9(5) . . ?
C3 N3 Yb1 169.8(4) . . ?
S3 O3 Yb1 136.4(2) . . ?
O3 S3 C12 103.9(2) . . ?
O3 S3 C13 104.9(2) . . ?
C12 S3 C13 97.3(3) . . ?
C4 C4 S1 110.5(5) 2_677 . ?
S4 O4 Yb1 133.0(2) . . ?
O4 S4 C17 103.6(2) . . ?
O4 S4 C16 107.4(2) . . ?
C17 S4 C16 101.9(3) . . ?
C6 C5 S1 111.6(5) . . ?
S5 O5 Yb1 130.9(2) . . ?
O5 S5 C21 103.7(4) . . ?
O5 S5 C20 104.7(3) . . ?
C21 S5 C20 95.3(4) . . ?
C7 C6 C5 123.1(11) . . ?
C16 C8 S2 115.5(4) 1_455 . ?
C10 C9 S2 111.3(5) . . ?
C9 C10 C11 111.0(8) . . ?
C12 C12 S3 110.1(5) 2_676 . ?
C14 C13 S3 110.7(4) . . ?
C13 C14 C15 110.9(6) . . ?
C8 C16 S4 112.1(4) 1_655 . ?
C18 C17 S4 110.2(5) . . ?
C17 C18 C19 111.8(7) . . ?
C20 C20 S5 110.1(5) 2_777 . ?
C22 C21 S5 117.7(10) . . ?
C21 C22 C23 124.7(18) . . ?

loop_
_geom_bond_atom_site_label_1
_geom_bond_atom_site_label_2
_geom_bond_distance
_geom_bond_site_symmetry_2
_geom_bond_publ_flag
Yb1 O1 2.293(3) . ?
Yb1 O4 2.313(3) . ?
Yb1 O3 2.349(3) . ?
Yb1 O2 2.358(3) . ?
Yb1 O5 2.380(3) . ?
Yb1 N1 2.398(4) . ?
Yb1 N3 2.403(5) . ?
Yb1 N2 2.411(4) . ?
C1 N1 1.163(6) . ?
C1 S6 1.621(5) . ?
O1 S1 1.515(3) . ?
S1 C5 1.794(6) . ?
S1 C4 1.805(5) . ?
C2 N2 1.147(7) . ?
C2 S7 1.621(6) . ?
O2 S2 1.517(3) . ?
S2 C9 1.789(6) . ?
S2 C8 1.807(6) . ?
C3 N3 1.156(6) . ?
C3 S8 1.617(6) . ?
O3 S3 1.506(3) . ?
S3 C12 1.799(5) . ?
S3 C13 1.806(6) . ?
C4 C4 1.504(10) 2_677 ?
O4 S4 1.516(3) . ?
S4 C17 1.789(6) . ?
S4 C16 1.809(6) . ?
C5 C6 1.499(9) . ?
O5 S5 1.515(3) . ?
S5 C21 1.795(11) . ?
S5 C20 1.810(6) . ?
C6 C7 1.134(15) . ?
C8 C16 1.509(8) 1_455 ?
C9 C10 1.471(10) . ?
C10 C11 1.534(11) . ?
C12 C12 1.523(11) 2_676 ?
C13 C14 1.528(9) . ?
C14 C15 1.530(10) . ?
C16 C8 1.509(8) 1_655 ?
C17 C18 1.500(9) . ?
C18 C19 1.505(11) . ?
C20 C20 1.477(13) 2_777 ?
C21 C22 1.305(18) . ?
C22 C23 1.461(17) . ?
